data_1510540
loop_
_publ_author_name
'Poettgen, R.'
'Hoffmann, R.D.'
'Galadzhun, Ya.V.'
'Zaremba, V.I.'
'Kal'ichak, Ya.M.'

_publ_section_title
;
 The Structure of La3 Au4 In7 and its relation to the Ba Al4 Type
;
_journal_name_full 'Zeitschrift fuer Anorganische und Allgemeine Chemie'
_journal_page_first 1773
_journal_page_last 1777
_journal_paper_doi 10.1002/1521-3749(200008)626:8<1773::AID-ZAAC1773>3.0.CO;2-S
_journal_volume 626
_journal_year 2000
_chemical_formula_sum 'Au4 In7 La3'
_chemical_name_systematic 'La3 Au4 In7'
_space_group_IT_number 12
_symmetry_space_group_name_Hall '-I 2y'
_symmetry_space_group_name_H-M 'I 1 2/m 1'
_cell_angle_alpha 90
_cell_angle_beta 90
_cell_angle_gamma 90
_cell_formula_units_Z 2
_cell_length_a 4.6042
_cell_length_b 13.895
_cell_length_c 10.396
_cell_volume 665.088
_citation_journal_id_ASTM ZAACAB
_cod_data_source_file gold_641.cif
_cod_data_source_block Au4In7La3
_cod_original_cell_volume 665.0878
_cod_original_sg_symbol_Hall '-C 2y (x,y,-x+z)'
_cod_database_code 1510540

loop_
_symmetry_equiv_pos_as_xyz
x,y,z
-x,y,-z
-x,-y,-z
x,-y,z
x+1/2,y+1/2,z+1/2
-x+1/2,y+1/2,-z+1/2
-x+1/2,-y+1/2,-z+1/2
x+1/2,-y+1/2,z+1/2

loop_
_atom_site_label
_atom_site_type_symbol
_atom_site_fract_x
_atom_site_fract_y
_atom_site_fract_z
_atom_site_occupancy
_atom_site_U_iso_or_equiv
In2 In 0 0.32455 0.35676 0.5 0.0
La2 La 0 0.3111 0.00504 0.5 0.0
In1 In 0 0 0.5 1 0.0
In4 In 0 0.50319 0.21248 0.5 0.0
Au2 Au 0 0.12836 0.2775 0.5 0.0
In3 In 0 0.83943 0.26837 0.5 0.0
La1 La 0 0 0 1 0.0
Au1 Au 0 0.65405 0.38435 0.5 0.0
